data_4002855
loop_
_publ_author_name
'Smith, Matthew D.'
'Watson, Brian L.'
'Dauskardt, Reinhold H.'
'Karunadasa, Hemamala I.'

_publ_section_title
;
 Broadband Emission with a Massive Stokes Shift from Sulfonium Pb--Br
 Hybrids
;
_journal_issue 17
_journal_name_full 'Chemistry of Materials'
_journal_page_first 7083
_journal_paper_doi 10.1021/acs.chemmater.7b02594
_journal_volume 29
_journal_year 2017
_chemical_formula_moiety '0.5(Br20 Pb6), 4(C3 H9 S)'
_chemical_formula_sum 'C12 H36 Br10 Pb3 S4'
_chemical_formula_weight 1729.32
_chemical_name_systematic 'tetrakis(trimethylsulfonium) decabromotriplumbate'
_space_group_crystal_system monoclinic
_space_group_IT_number 14
_space_group_name_Hall '-P 2yn'
_space_group_name_H-M_alt 'P 1 21/n 1'
_symmetry_space_group_name_Hall '-P 2yn'
_symmetry_space_group_name_H-M 'P 1 21/n 1'
_atom_sites_solution_hydrogens geom
_audit_creation_date 2017-06-17
_audit_creation_method
;
Olex2 1.2
(compiled 2017.03.28 svn.r3405 for OlexSys, GUI svn.r5337)
;
_cell_angle_alpha 90
_cell_angle_beta 97.622(2)
_cell_angle_gamma 90
_cell_formula_units_Z 2
_cell_length_a 11.4104(5)
_cell_length_b 9.2728(4)
_cell_length_c 18.5164(8)
_cell_measurement_reflns_used 9888
_cell_measurement_temperature 298
_cell_measurement_theta_max 33.389
_cell_measurement_theta_min 2.420
_cell_volume 1941.84(15)
_computing_cell_refinement 'SAINT v8.37A (Bruker, 2015)'
_computing_data_reduction 'SAINT v8.37A (Bruker, 2015)'
_computing_molecular_graphics 'Olex2 (Dolomanov et al., 2009)'
_computing_publication_material 'Olex2 (Dolomanov et al., 2009)'
_computing_structure_refinement 'XL (Sheldrick, 2008)'
_diffrn_ambient_temperature 298
_diffrn_detector_area_resol_mean 10.42
_diffrn_measured_fraction_theta_full 0.999
_diffrn_measured_fraction_theta_max 0.999
_diffrn_measurement_device_type 'Bruker D8 with PHOTON 100 detector'
_diffrn_measurement_method '\f and \w shutterless scans'
_diffrn_radiation_monochromator 'silicon 111'
_diffrn_radiation_type synchrotron
_diffrn_radiation_wavelength 0.7749
_diffrn_reflns_av_R_equivalents 0.0422
_diffrn_reflns_av_unetI/netI 0.0288
_diffrn_reflns_Laue_measured_fraction_full 0.999
_diffrn_reflns_Laue_measured_fraction_max 0.999
_diffrn_reflns_limit_h_max 13
_diffrn_reflns_limit_h_min -13
_diffrn_reflns_limit_k_max 11
_diffrn_reflns_limit_k_min -11
_diffrn_reflns_limit_l_max 22
_diffrn_reflns_limit_l_min -22
_diffrn_reflns_number 24062
_diffrn_reflns_point_group_measured_fraction_full 0.999
_diffrn_reflns_point_group_measured_fraction_max 0.999
_diffrn_reflns_theta_full 27.706
_diffrn_reflns_theta_max 27.822
_diffrn_reflns_theta_min 2.165
_diffrn_source
;
Advanced Light Source, station 11.3.1
;
_diffrn_standards_number 0
_exptl_absorpt_coefficient_mu 28.993
_exptl_absorpt_correction_T_max 0.3405
_exptl_absorpt_correction_T_min 0.1454
_exptl_absorpt_correction_type multi-scan
_exptl_absorpt_process_details
;
'SADABS-2014/5 (Bruker,2014/5) was used for absorption correction.
wR2(int) was 0.1476 before and 0.0568 after correction. 
The Ratio of minimum to maximum transmission is 0.4270. 
The \l/2 correction factor is Not present.'
;
_exptl_crystal_colour 'clear colourless'
_exptl_crystal_colour_lustre clear
_exptl_crystal_colour_primary colourless
_exptl_crystal_density_diffrn 2.958
_exptl_crystal_description block
_exptl_crystal_F_000 1536
_exptl_crystal_preparation 'Crystallized from commerical reagents'
_exptl_crystal_recrystallization_method
;
'Vapor diffusion of diethylether into a 
mixture of dimethylformamide and dimethylsulfoxide.'
;
_exptl_crystal_size_max 0.4
_exptl_crystal_size_mid 0.03
_exptl_crystal_size_min 0.01
_refine_diff_density_max 1.414
_refine_diff_density_min -1.236
_refine_diff_density_rms 0.206
_refine_ls_extinction_method none
_refine_ls_goodness_of_fit_ref 1.044
_refine_ls_hydrogen_treatment constr
_refine_ls_matrix_type full
_refine_ls_number_parameters 179
_refine_ls_number_reflns 3555
_refine_ls_number_restraints 126
_refine_ls_restrained_S_all 1.037
_refine_ls_R_factor_all 0.0483
_refine_ls_R_factor_gt 0.0340
_refine_ls_shift/su_max 0.001
_refine_ls_shift/su_mean 0.000
_refine_ls_structure_factor_coef Fsqd
_refine_ls_weighting_details 'w=1/[\s^2^(Fo^2^)+(0.0398P)^2^+9.2025P] where P=(Fo^2^+2Fc^2^)/3'
_refine_ls_weighting_scheme calc
_refine_ls_wR_factor_gt 0.0788
_refine_ls_wR_factor_ref 0.0877
_reflns_Friedel_coverage 0.000
_reflns_number_gt 2832
_reflns_number_total 3555
_reflns_threshold_expression 'I > 2\s(I)'
_cod_data_source_file cm7b02594_si_002.cif
_cod_data_source_block g1_0p83_a
_cod_database_code 4002855
_shelx_shelxl_version_number 2014/7
_shelx_space_group_comment
;
The symmetry employed for this shelxl refinement is uniquely defined
by the following loop, which should always be used as a source of
symmetry information in preference to the above space-group names.
They are only intended as comments.
;

loop_
_space_group_symop_operation_xyz
'x, y, z'
'-x+1/2, y+1/2, -z+1/2'
'-x, -y, -z'
'x-1/2, -y-1/2, z-1/2'

loop_
_atom_site_label
_atom_site_type_symbol
_atom_site_fract_x
_atom_site_fract_y
_atom_site_fract_z
_atom_site_U_iso_or_equiv
_atom_site_adp_type
_atom_site_occupancy
_atom_site_site_symmetry_order
_atom_site_calc_flag
_atom_site_refinement_flags_posn
_atom_site_refinement_flags_adp
_atom_site_refinement_flags_occupancy
_atom_site_disorder_assembly
_atom_site_disorder_group
Pb1 Pb 0.61295(3) 0.51052(3) 0.30377(2) 0.04159(12) Uani 1 1 d . . . . .
Pb2 Pb 0.5000 0.5000 0.5000 0.05220(15) Uani 1 2 d S T P . .
Br3 Br 0.44355(9) 0.31155(11) 0.36535(6) 0.0730(3) Uani 1 1 d . . . . .
Br1 Br 0.72607(10) 0.26047(11) 0.23279(6) 0.0756(3) Uani 1 1 d . . . . .
Br5 Br 0.25056(9) 0.54481(13) 0.53361(6) 0.0761(3) Uani 1 1 d . . . . .
Br4 Br 0.49294(11) 0.73440(11) 0.38808(6) 0.0792(3) Uani 1 1 d . . . . .
Br2 Br 0.45416(11) 0.55952(14) 0.17357(6) 0.0867(4) Uani 1 1 d . . . . .
S1 S 0.8019(3) 0.0210(3) 0.48580(15) 0.0720(7) Uani 1 1 d . . . A 1
S2A S 0.1329(4) 0.4864(4) 0.3432(2) 0.0684(15) Uani 0.640(8) 1 d D U . B 1
C3 C 0.7257(13) 0.0636(14) 0.3994(6) 0.109(4) Uani 1 1 d . . . . .
H3A H 0.7817 0.0862 0.3666 0.164 Uiso 1 1 calc GR . . A .
H3B H 0.6754 0.1453 0.4035 0.164 Uiso 1 1 calc GR . . A .
H3C H 0.6786 -0.0174 0.3809 0.164 Uiso 1 1 calc GR . . A .
C1 C 0.8533(12) -0.1520(12) 0.4705(6) 0.105(4) Uani 1 1 d . . . . .
H1A H 0.7874 -0.2139 0.4547 0.157 Uiso 1 1 calc GR . . A .
H1B H 0.8960 -0.1890 0.5148 0.157 Uiso 1 1 calc GR . . A .
H1C H 0.9048 -0.1482 0.4335 0.157 Uiso 1 1 calc GR . . A .
C2 C 0.6851(12) -0.0142(17) 0.5354(7) 0.125(6) Uani 1 1 d . . . . .
H2A H 0.6399 0.0722 0.5389 0.187 Uiso 1 1 calc GR . . A .
H2B H 0.7160 -0.0464 0.5835 0.187 Uiso 1 1 calc GR . . A .
H2C H 0.6353 -0.0878 0.5112 0.187 Uiso 1 1 calc GR . . A .
C6A C 0.160(3) 0.6709(16) 0.3474(17) 0.128(11) Uani 0.640(8) 1 d D U . B 1
H6AA H 0.0864 0.7220 0.3356 0.191 Uiso 0.640(8) 1 calc GR . . B 1
H6AB H 0.2125 0.6962 0.3132 0.191 Uiso 0.640(8) 1 calc GR . . B 1
H6AC H 0.1948 0.6964 0.3957 0.191 Uiso 0.640(8) 1 calc GR . . B 1
C5A C -0.0137(18) 0.477(4) 0.359(2) 0.160(12) Uani 0.640(8) 1 d D U . B 1
H5AA H -0.0197 0.4145 0.3999 0.240 Uiso 0.640(8) 1 calc GR . . B 1
H5AB H -0.0617 0.4404 0.3169 0.240 Uiso 0.640(8) 1 calc GR . . B 1
H5AC H -0.0407 0.5719 0.3702 0.240 Uiso 0.640(8) 1 calc GR . . B 1
C4B C 0.189(3) 0.463(7) 0.268(3) 0.134(14) Uani 0.360(8) 1 d D U . B 2
H4BA H 0.2537 0.5197 0.2907 0.200 Uiso 0.360(8) 1 calc GR . . B 2
H4BB H 0.1911 0.4608 0.2161 0.200 Uiso 0.360(8) 1 calc GR . . B 2
H4BC H 0.1954 0.3663 0.2866 0.200 Uiso 0.360(8) 1 calc GR . . B 2
S2B S 0.0562(7) 0.5384(10) 0.2855(5) 0.084(3) Uani 0.360(8) 1 d D U . B 2
C6B C 0.114(4) 0.698(3) 0.329(3) 0.108(13) Uani 0.360(8) 1 d D U . B 2
H6BA H 0.1978 0.7010 0.3277 0.162 Uiso 0.360(8) 1 calc GR . . B 2
H6BB H 0.0980 0.6983 0.3783 0.162 Uiso 0.360(8) 1 calc GR . . B 2
H6BC H 0.0774 0.7798 0.3035 0.162 Uiso 0.360(8) 1 calc GR . . B 2
C4A C 0.117(4) 0.455(4) 0.2500(9) 0.171(12) Uani 0.640(8) 1 d D U . B 1
H4AA H 0.0365 0.4714 0.2295 0.256 Uiso 0.640(8) 1 calc GR . . B 1
H4AB H 0.1381 0.3566 0.2413 0.256 Uiso 0.640(8) 1 calc GR . . B 1
H4AC H 0.1681 0.5185 0.2278 0.256 Uiso 0.640(8) 1 calc GR . . B 1
C5B C 0.027(5) 0.445(6) 0.365(2) 0.139(15) Uani 0.360(8) 1 d D U . B 2
H5BA H 0.0806 0.3652 0.3735 0.209 Uiso 0.360(8) 1 calc GR . . B 2
H5BB H -0.0526 0.4112 0.3583 0.209 Uiso 0.360(8) 1 calc GR . . B 2
H5BC H 0.0389 0.5098 0.4059 0.209 Uiso 0.360(8) 1 calc GR . . B 2

loop_
_atom_site_aniso_label
_atom_site_aniso_U_11
_atom_site_aniso_U_22
_atom_site_aniso_U_33
_atom_site_aniso_U_23
_atom_site_aniso_U_13
_atom_site_aniso_U_12
Pb1 0.0485(2) 0.04074(18) 0.03700(17) 0.00048(12) 0.01105(13) 0.00041(13)
Pb2 0.0633(3) 0.0552(3) 0.0415(3) -0.00154(19) 0.0194(2) -0.0009(2)
Br3 0.0809(7) 0.0694(6) 0.0714(6) -0.0105(5) 0.0200(5) -0.0270(5)
Br1 0.0978(8) 0.0646(6) 0.0700(6) 0.0039(5) 0.0317(5) 0.0237(5)
Br5 0.0624(6) 0.0965(8) 0.0668(6) 0.0042(5) -0.0002(5) -0.0007(5)
Br4 0.1000(8) 0.0550(5) 0.0886(7) 0.0020(5) 0.0342(6) 0.0197(5)
Br2 0.0891(8) 0.1004(8) 0.0627(6) 0.0130(6) -0.0196(5) -0.0008(7)
S1 0.0813(17) 0.0623(14) 0.0718(16) -0.0070(12) 0.0074(13) -0.0078(12)
S2A 0.074(3) 0.066(2) 0.065(3) 0.0080(17) 0.0101(19) 0.0153(19)
C3 0.152(13) 0.087(8) 0.085(8) 0.003(7) 0.004(8) 0.012(9)
C1 0.143(11) 0.079(8) 0.091(8) -0.012(7) 0.011(8) 0.041(8)
C2 0.083(9) 0.221(19) 0.077(8) -0.010(9) 0.036(7) -0.006(9)
C6A 0.17(3) 0.077(10) 0.114(18) 0.016(11) -0.051(16) -0.041(16)
C5A 0.080(13) 0.14(2) 0.26(3) 0.05(2) 0.060(18) 0.015(14)
C4B 0.09(2) 0.17(3) 0.14(3) -0.06(3) 0.00(2) 0.03(2)
S2B 0.073(5) 0.102(6) 0.073(5) 0.002(4) 0.001(4) 0.004(4)
C6B 0.11(3) 0.074(16) 0.13(3) 0.004(15) -0.01(2) 0.013(15)
C4A 0.26(3) 0.16(2) 0.084(11) -0.034(15) 0.010(18) 0.00(3)
C5B 0.12(3) 0.14(3) 0.16(3) 0.08(2) 0.02(2) 0.01(3)

loop_
_atom_type_symbol
_atom_type_description
_atom_type_scat_dispersion_real
_atom_type_scat_dispersion_imag
_atom_type_scat_source
C C 0.0040 0.0020 'International Tables Vol C Tables 4.2.6.8 and 6.1.1.4'
H H 0.0000 0.0000 'International Tables Vol C Tables 4.2.6.8 and 6.1.1.4'
Br Br -0.7410 2.7890 'International Tables Vol C Tables 4.2.6.8 and 6.1.1.4'
Pb Pb -6.2900 11.6060 'International Tables Vol C Tables 4.2.6.8 and 6.1.1.4'
S S 0.1430 0.1480 'International Tables Vol C Tables 4.2.6.8 and 6.1.1.4'

loop_
_geom_angle_atom_site_label_1
_geom_angle_atom_site_label_2
_geom_angle_atom_site_label_3
_geom_angle
_geom_angle_site_symmetry_1
_geom_angle_site_symmetry_3
Br3 Pb1 Br1 167.33(3) . 2_655
Br3 Pb1 Br1 91.56(3) . .
Br3 Pb1 Br4 82.40(3) . .
Br1 Pb1 Br1 100.304(10) . 2_655
Br4 Pb1 Br1 173.16(3) . .
Br4 Pb1 Br1 85.49(3) . 2_655
Br2 Pb1 Br3 92.87(3) . .
Br2 Pb1 Br1 90.84(4) . .
Br2 Pb1 Br1 91.42(3) . 2_655
Br2 Pb1 Br4 92.66(4) . .
Br3 Pb2 Br3 180.0 3_666 .
Br5 Pb2 Br3 81.67(3) . 3_666
Br5 Pb2 Br3 98.33(3) . .
Br5 Pb2 Br3 98.33(3) 3_666 3_666
Br5 Pb2 Br3 81.67(3) 3_666 .
Br5 Pb2 Br5 180.0 . 3_666
Br4 Pb2 Br3 97.67(3) 3_666 .
Br4 Pb2 Br3 82.33(3) . .
Br4 Pb2 Br3 82.33(3) 3_666 3_666
Br4 Pb2 Br3 97.67(3) . 3_666
Br4 Pb2 Br5 95.91(3) 3_666 3_666
Br4 Pb2 Br5 84.09(3) 3_666 .
Br4 Pb2 Br5 84.09(3) . 3_666
Br4 Pb2 Br5 95.91(3) . .
Br4 Pb2 Br4 180.0 . 3_666
Pb1 Br3 Pb2 83.19(2) . .
Pb1 Br1 Pb1 165.35(4) . 2_645
Pb2 Br5 Pb1 79.63(2) . 3_666
Pb2 Br4 Pb1 83.50(2) . .
C1 S1 C3 101.2(6) . .
C1 S1 C2 102.1(7) . .
C2 S1 C3 101.6(7) . .
C6A S2A C5A 102.0(16) . .
C4A S2A C6A 101.8(17) . .
C4A S2A C5A 101(2) . .
S1 C3 H3A 109.5 . .
S1 C3 H3B 109.5 . .
S1 C3 H3C 109.5 . .
H3A C3 H3B 109.5 . .
H3A C3 H3C 109.5 . .
H3B C3 H3C 109.5 . .
S1 C1 H1A 109.5 . .
S1 C1 H1B 109.5 . .
S1 C1 H1C 109.5 . .
H1A C1 H1B 109.5 . .
H1A C1 H1C 109.5 . .
H1B C1 H1C 109.5 . .
S1 C2 H2A 109.5 . .
S1 C2 H2B 109.5 . .
S1 C2 H2C 109.5 . .
H2A C2 H2B 109.5 . .
H2A C2 H2C 109.5 . .
H2B C2 H2C 109.5 . .
S2A C6A H6AA 109.5 . .
S2A C6A H6AB 109.5 . .
S2A C6A H6AC 109.5 . .
H6AA C6A H6AB 109.5 . .
H6AA C6A H6AC 109.5 . .
H6AB C6A H6AC 109.5 . .
S2A C5A H5AA 109.5 . .
S2A C5A H5AB 109.5 . .
S2A C5A H5AC 109.5 . .
H5AA C5A H5AB 109.5 . .
H5AA C5A H5AC 109.5 . .
H5AB C5A H5AC 109.5 . .
H4BA C4B H4BB 109.5 . .
H4BA C4B H4BC 109.5 . .
H4BB C4B H4BC 109.5 . .
S2B C4B H4BA 109.5 . .
S2B C4B H4BB 109.5 . .
S2B C4B H4BC 109.5 . .
C4B S2B C6B 98(3) . .
C4B S2B C5B 103(3) . .
C6B S2B C5B 97.5(19) . .
S2B C6B H6BA 109.5 . .
S2B C6B H6BB 109.5 . .
S2B C6B H6BC 109.5 . .
H6BA C6B H6BB 109.5 . .
H6BA C6B H6BC 109.5 . .
H6BB C6B H6BC 109.5 . .
S2A C4A H4AA 109.5 . .
S2A C4A H4AB 109.5 . .
S2A C4A H4AC 109.5 . .
H4AA C4A H4AB 109.5 . .
H4AA C4A H4AC 109.5 . .
H4AB C4A H4AC 109.5 . .
S2B C5B H5BA 109.5 . .
S2B C5B H5BB 109.5 . .
S2B C5B H5BC 109.5 . .
H5BA C5B H5BB 109.5 . .
H5BA C5B H5BC 109.5 . .
H5BB C5B H5BC 109.5 . .

loop_
_geom_bond_atom_site_label_1
_geom_bond_atom_site_label_2
_geom_bond_distance
_geom_bond_site_symmetry_2
Pb1 Br3 3.0041(10) .
Pb1 Br1 3.0878(10) 2_655
Pb1 Br1 3.0364(9) .
Pb1 Br4 3.0313(10) .
Pb1 Br2 2.8535(10) .
Pb2 Br3 3.0428(10) 3_666
Pb2 Br3 3.0428(10) .
Pb2 Br5 3.0217(11) .
Pb2 Br5 3.0217(11) 3_666
Pb2 Br4 2.9969(11) 3_666
Pb2 Br4 2.9969(11) .
Br1 Pb1 3.0878(10) 2_645
Br5 Pb1 3.2422(11) 3_666
S1 C3 1.762(12) .
S1 C1 1.744(10) .
S1 C2 1.747(12) .
S2A C6A 1.737(14) .
S2A C5A 1.740(15) .
S2A C4A 1.737(15) .
C3 H3A 0.9600 .
C3 H3B 0.9600 .
C3 H3C 0.9600 .
C1 H1A 0.9600 .
C1 H1B 0.9600 .
C1 H1C 0.9600 .
C2 H2A 0.9600 .
C2 H2B 0.9600 .
C2 H2C 0.9600 .
C6A H6AA 0.9600 .
C6A H6AB 0.9600 .
C6A H6AC 0.9600 .
C5A H5AA 0.9600 .
C5A H5AB 0.9600 .
C5A H5AC 0.9600 .
C4B H4BA 0.9600 .
C4B H4BB 0.9600 .
C4B H4BC 0.9600 .
C4B S2B 1.740(16) .
S2B C6B 1.763(13) .
S2B C5B 1.772(13) .
C6B H6BA 0.9600 .
C6B H6BB 0.9600 .
C6B H6BC 0.9600 .
C4A H4AA 0.9600 .
C4A H4AB 0.9600 .
C4A H4AC 0.9600 .
C5B H5BA 0.9600 .
C5B H5BB 0.9600 .
C5B H5BC 0.9600 .
